data_2240025
loop_
_publ_author_name
'Whited, Matthew T.'
'Hofmeister, Gretchen E.'
'Hodges, Connor J.'
'Jensen, Laramie T.'
'Keyes, Samuel H.'
'Ngamnithiporn, Aurapat'
'Janzen, Daron E.'

_publ_section_title
;
 Crystal structures of
 <i>trans</i>-acetyldicarbonyl(<i>{\h</i>}^5^-cyclopentadienyl)(dimethylphenylphosphane)molybdenum(II)
 and
 <i>trans</i>-acetyldicarbonyl(<i>{\h</i>}^5^-cyclopentadienyl)(ethyldiphenylphosphane)molybdenum(II)
;
_journal_issue 10
_journal_name_full 'Acta Crystallographica Section E'
_journal_page_first 216
_journal_page_last 220
_journal_paper_doi 10.1107/S1600536814020534
_journal_volume 70
_journal_year 2014
_chemical_formula_iupac '[Mo (C8 H11 P) (C5 H5) (C2 H3 O) (C O)2]'
_chemical_formula_moiety 'C17 H19 Mo O3 P'
_chemical_formula_sum 'C17 H19 Mo O3 P'
_chemical_formula_weight 398.23
_chemical_name_systematic
;
<i>trans</i>-Acetyldicarbonyl-(<i>\h</i>^5^-cyclopentadienyl)-\\
(dimethylphenylphosphine)-molybdenum(II)
;
_space_group_IT_number 33
_symmetry_cell_setting orthorhombic
_symmetry_space_group_name_Hall 'P 2c -2n'
_symmetry_space_group_name_H-M 'P n a 21'
_atom_sites_solution_hydrogens geom
_atom_sites_solution_primary heavy
_audit_creation_method
;
Olex2 1.2
(compiled 2014.06.23 svn.r2946 for OlexSys, GUI svn.r4855)
;
_cell_angle_alpha 90
_cell_angle_beta 90
_cell_angle_gamma 90
_cell_formula_units_Z 4
_cell_length_a 16.374(2)
_cell_length_b 6.8898(10)
_cell_length_c 15.208(2)
_cell_measurement_reflns_used 16109
_cell_measurement_temperature 173(2)
_cell_measurement_theta_max 27.56
_cell_measurement_theta_min 3.21
_cell_volume 1715.7(4)
_computing_cell_refinement 'CrystalClear (Rigaku, 2011)'
_computing_data_collection 'CrystalClear (Rigaku, 2011)'
_computing_data_reduction 'CrystalClear (Rigaku, 2011)'
_computing_molecular_graphics 'Olex2 (Dolomanov <i>et al.</i>, 2009)'
_computing_publication_material 'Olex2 (Dolomanov <i>et al.</i>, 2009)'
_computing_structure_refinement 'ShelXL (Sheldrick, 2008)'
_computing_structure_solution 'ShelXS (Sheldrick, 2008)'
_diffrn_ambient_temperature 173.15
_diffrn_detector_area_resol_mean 6.849
_diffrn_measured_fraction_theta_full 0.998
_diffrn_measured_fraction_theta_max 0.999
_diffrn_measurement_device_type 'Rigaku XtaLAB mini'
_diffrn_measurement_method \w
_diffrn_radiation_type MoK\a
_diffrn_radiation_wavelength 0.71075
_diffrn_reflns_av_R_equivalents 0.0348
_diffrn_reflns_limit_h_max 21
_diffrn_reflns_limit_h_min -21
_diffrn_reflns_limit_k_max 8
_diffrn_reflns_limit_k_min -8
_diffrn_reflns_limit_l_max 19
_diffrn_reflns_limit_l_min -19
_diffrn_reflns_number 17021
_diffrn_reflns_theta_full 25.000
_diffrn_reflns_theta_max 27.484
_diffrn_reflns_theta_min 3.208
_exptl_absorpt_coefficient_mu 0.866
_exptl_absorpt_correction_T_max 0.848
_exptl_absorpt_correction_T_min 0.707
_exptl_absorpt_correction_type multi-scan
_exptl_absorpt_process_details '(<i>REQAB</i>; Rigaku, 1998)'
_exptl_crystal_colour yellow
_exptl_crystal_density_diffrn 1.542
_exptl_crystal_density_method 'not measured'
_exptl_crystal_description prism
_exptl_crystal_F_000 808
_exptl_crystal_size_max 0.4
_exptl_crystal_size_mid 0.4
_exptl_crystal_size_min 0.19
_refine_diff_density_max 0.211
_refine_diff_density_min -0.265
_refine_ls_abs_structure_details
;
Flack x determined using 1649 quotients
[(<i>I</i>^+^)-(<i>I</i>^-^)]/[(<i>I</i>^+^)+(<i>I</i>^-^)]
(Parsons <i>et al.</i>, 2013).
;
_refine_ls_abs_structure_Flack 0.007(18)
_refine_ls_extinction_method none
_refine_ls_goodness_of_fit_ref 1.047
_refine_ls_hydrogen_treatment constr
_refine_ls_matrix_type full
_refine_ls_number_parameters 202
_refine_ls_number_reflns 3923
_refine_ls_number_restraints 1
_refine_ls_restrained_S_all 1.047
_refine_ls_R_factor_all 0.0250
_refine_ls_R_factor_gt 0.0214
_refine_ls_shift/su_max 0.002
_refine_ls_shift/su_mean 0.000
_refine_ls_structure_factor_coef Fsqd
_refine_ls_weighting_details 'w=1/[\s^2^(Fo^2^)+(0.0142P)^2^+0.4930P] where P=(Fo^2^+2Fc^2^)/3'
_refine_ls_weighting_scheme calc
_refine_ls_wR_factor_gt 0.0435
_refine_ls_wR_factor_ref 0.0447
_reflns_number_gt 3639
_reflns_number_total 3923
_reflns_threshold_expression 'I > 2\s(I)'
_cod_data_source_file wm5058sup1.cif
_cod_data_source_block 1
_cod_original_cell_volume 1715.6(4)
_cod_database_code 2240025
_cod_database_fobs_code 2240025

loop_
_space_group_symop_operation_xyz
'x, y, z'
'-x, -y, z+1/2'
'-x+1/2, y+1/2, z+1/2'
'x+1/2, -y+1/2, z'

loop_
_atom_site_type_symbol
_atom_site_label
_atom_site_fract_x
_atom_site_fract_y
_atom_site_fract_z
_atom_site_U_iso_or_equiv
_atom_site_adp_type
_atom_site_calc_flag
_atom_site_occupancy
Mo Mo1 0.79993(2) 0.60128(3) 0.24997(2) 0.02038(7) Uani d 1
P P1 0.89764(5) 0.44416(12) 0.15052(5) 0.02144(17) Uani d 1
O O1 0.95421(15) 0.8609(4) 0.26796(19) 0.0403(8) Uani d 1
O O2 0.82922(19) 0.2063(4) 0.34585(19) 0.0449(7) Uani d 1
O O3 0.7578(2) 0.7896(5) 0.4257(2) 0.0533(8) Uani d 1
C C1 0.89797(19) 0.7587(4) 0.2637(2) 0.0238(7) Uani d 1
C C2 0.8215(2) 0.3542(5) 0.3113(2) 0.0278(8) Uani d 1
C C3 0.8089(2) 0.6869(5) 0.3925(2) 0.0300(8) Uani d 1
C C4 0.8795(3) 0.6224(6) 0.4511(3) 0.0439(11) Uani d 1
H H4A 0.8657 0.4984 0.4791 0.066 Uiso calc 1
H H4B 0.8891 0.7206 0.4966 0.066 Uiso calc 1
H H4C 0.9289 0.6067 0.4155 0.066 Uiso calc 1
C C5 0.7040(2) 0.8435(6) 0.2268(3) 0.0432(13) Uani d 1
H H5 0.7125 0.9674 0.2525 0.052 Uiso calc 1
C C6 0.6620(2) 0.6856(7) 0.2659(3) 0.0465(11) Uani d 1
H H6 0.6375 0.6850 0.3225 0.056 Uiso calc 1
C C7 0.6631(2) 0.5310(7) 0.2065(3) 0.0425(10) Uani d 1
H H7 0.6393 0.4069 0.2156 0.051 Uiso calc 1
C C8 0.7056(2) 0.5909(6) 0.1309(3) 0.0368(9) Uani d 1
H H8 0.7156 0.5137 0.0802 0.044 Uiso calc 1
C C9 0.7308(2) 0.7839(6) 0.1427(3) 0.0376(9) Uani d 1
H H9 0.7604 0.8604 0.1017 0.045 Uiso calc 1
C C10 0.9940(2) 0.3716(6) 0.2006(2) 0.0331(8) Uani d 1
H H10A 1.0193 0.4841 0.2292 0.050 Uiso calc 1
H H10B 1.0308 0.3215 0.1551 0.050 Uiso calc 1
H H10C 0.9839 0.2702 0.2444 0.050 Uiso calc 1
C C11 0.8649(3) 0.2188(5) 0.0985(3) 0.0373(9) Uani d 1
H H11A 0.8542 0.1210 0.1439 0.056 Uiso calc 1
H H11B 0.9080 0.1720 0.0591 0.056 Uiso calc 1
H H11C 0.8150 0.2421 0.0646 0.056 Uiso calc 1
C C12 0.9282(2) 0.5990(5) 0.0594(2) 0.0237(7) Uani d 1
C C13 0.8797(2) 0.6100(6) -0.0161(2) 0.0337(9) Uani d 1
H H13 0.8334 0.5280 -0.0220 0.040 Uiso calc 1
C C14 0.8991(3) 0.7407(6) -0.0823(3) 0.0452(10) Uani d 1
H H14 0.8653 0.7487 -0.1329 0.054 Uiso calc 1
C C15 0.9663(3) 0.8582(6) -0.0759(2) 0.0386(10) Uani d 1
H H15 0.9791 0.9467 -0.1218 0.046 Uiso calc 1
C C16 1.0155(2) 0.8471(5) -0.0018(3) 0.0347(9) Uani d 1
H H16 1.0628 0.9266 0.0027 0.042 Uiso calc 1
C C17 0.9959(2) 0.7194(5) 0.0662(2) 0.0274(7) Uani d 1
H H17 1.0290 0.7148 0.1175 0.033 Uiso calc 1

loop_
_atom_site_aniso_label
_atom_site_aniso_U_11
_atom_site_aniso_U_22
_atom_site_aniso_U_33
_atom_site_aniso_U_12
_atom_site_aniso_U_13
_atom_site_aniso_U_23
Mo1 0.01676(11) 0.02175(12) 0.02264(12) -0.00044(9) -0.00022(16) 0.00141(16)
P1 0.0228(4) 0.0208(4) 0.0207(4) 0.0008(3) -0.0010(4) -0.0001(3)
O1 0.0323(13) 0.0419(15) 0.047(2) -0.0136(11) 0.0007(12) -0.0156(13)
O2 0.0580(18) 0.0296(15) 0.0471(18) 0.0000(13) -0.0037(14) 0.0108(14)
O3 0.056(2) 0.065(2) 0.0386(16) 0.0241(17) 0.0116(14) -0.0095(16)
C1 0.0267(15) 0.0265(15) 0.0183(19) 0.0055(12) 0.0014(14) -0.0051(13)
C2 0.0254(18) 0.029(2) 0.0285(18) -0.0025(14) -0.0001(14) -0.0009(15)
C3 0.035(2) 0.0295(19) 0.0259(18) 0.0013(16) 0.0048(15) 0.0024(15)
C4 0.058(3) 0.046(3) 0.027(2) 0.008(2) -0.006(2) -0.0063(18)
C5 0.0278(19) 0.039(2) 0.063(4) 0.0139(16) -0.0087(18) -0.0031(18)
C6 0.0172(16) 0.077(3) 0.046(3) 0.0088(18) -0.0001(18) -0.002(2)
C7 0.020(2) 0.053(3) 0.054(3) -0.0112(18) -0.0108(17) 0.013(2)
C8 0.026(2) 0.048(2) 0.036(2) 0.0003(16) -0.0141(16) 0.0018(17)
C9 0.0264(19) 0.039(2) 0.048(2) 0.0015(16) -0.0110(18) 0.0168(19)
C10 0.028(2) 0.040(2) 0.031(2) 0.0105(16) 0.0008(16) 0.0041(15)
C11 0.052(3) 0.0237(19) 0.036(2) -0.0019(17) -0.0030(18) -0.0057(17)
C12 0.0227(17) 0.0273(18) 0.0210(16) 0.0045(14) 0.0005(14) -0.0029(14)
C13 0.032(2) 0.043(2) 0.026(2) -0.0112(16) -0.0042(15) 0.0037(16)
C14 0.050(3) 0.062(3) 0.025(2) -0.009(2) -0.0047(18) 0.0115(18)
C15 0.046(2) 0.039(2) 0.030(2) -0.0019(18) 0.0108(17) 0.0091(17)
C16 0.032(2) 0.031(2) 0.042(2) -0.0065(16) 0.0104(17) -0.0019(17)
C17 0.0254(18) 0.0292(19) 0.0277(18) -0.0006(15) 0.0010(14) -0.0034(15)

loop_
_atom_type_symbol
_atom_type_description
_atom_type_scat_dispersion_real
_atom_type_scat_dispersion_imag
_atom_type_scat_source
Mo Mo -1.6832 0.6857 'International Tables Vol C Tables 4.2.6.8 and 6.1.1.4'
P P 0.1023 0.0942 'International Tables Vol C Tables 4.2.6.8 and 6.1.1.4'
O O 0.0106 0.0060 'International Tables Vol C Tables 4.2.6.8 and 6.1.1.4'
C C 0.0033 0.0016 'International Tables Vol C Tables 4.2.6.8 and 6.1.1.4'
H H 0.0000 0.0000 'International Tables Vol C Tables 4.2.6.8 and 6.1.1.4'

loop_
_geom_angle_atom_site_label_1
_geom_angle_atom_site_label_2
_geom_angle_atom_site_label_3
_geom_angle
_geom_angle_publ_flag
C1 Mo1 P1 76.95(9) yes
C1 Mo1 C2 106.40(14) yes
C1 Mo1 C3 72.37(13) yes
C1 Mo1 C5 100.01(14) no
C1 Mo1 C6 130.12(14) no
C1 Mo1 C7 156.39(14) no
C1 Mo1 C8 129.21(14) no
C1 Mo1 C9 99.96(13) no
C2 Mo1 P1 78.13(11) yes
C2 Mo1 C3 76.05(15) yes
C2 Mo1 C5 144.49(15) no
C2 Mo1 C6 109.72(15) no
C2 Mo1 C7 97.13(15) no
C2 Mo1 C8 116.74(14) no
C2 Mo1 C9 151.18(14) no
C3 Mo1 P1 131.79(9) yes
C3 Mo1 C5 90.13(14) no
C3 Mo1 C6 84.19(15) no
C3 Mo1 C7 112.45(14) no
C3 Mo1 C8 141.51(14) no
C3 Mo1 C9 124.02(14) no
C5 Mo1 P1 131.72(11) no
C5 Mo1 C6 35.38(15) no
C5 Mo1 C7 57.84(15) no
C5 Mo1 C8 57.75(14) no
C5 Mo1 C9 35.21(14) no
C6 Mo1 P1 143.25(12) no
C6 Mo1 C7 34.36(15) no
C6 Mo1 C8 57.40(15) no
C6 Mo1 C9 58.34(15) no
C7 Mo1 P1 110.60(12) no
C8 Mo1 P1 86.61(11) no
C8 Mo1 C7 34.30(14) no
C9 Mo1 P1 97.03(11) no
C9 Mo1 C7 57.58(14) no
C9 Mo1 C8 34.49(13) no
C10 P1 Mo1 115.36(13) no
C10 P1 C11 101.66(18) no
C11 P1 Mo1 116.85(14) no
C12 P1 Mo1 112.96(11) no
C12 P1 C10 103.97(17) no
C12 P1 C11 104.47(17) no
O1 C1 Mo1 175.6(3) no
O2 C2 Mo1 175.7(3) no
O3 C3 Mo1 120.7(3) no
O3 C3 C4 116.8(3) no
C4 C3 Mo1 122.4(3) no
C3 C4 H4A 109.5 no
C3 C4 H4B 109.5 no
C3 C4 H4C 109.5 no
H4A C4 H4B 109.5 no
H4A C4 H4C 109.5 no
H4B C4 H4C 109.5 no
Mo1 C5 H5 119.0 no
C6 C5 Mo1 73.3(2) no
C6 C5 H5 126.0 no
C9 C5 Mo1 73.6(2) no
C9 C5 H5 126.0 no
C9 C5 C6 107.9(4) no
Mo1 C6 H6 120.0 no
C5 C6 Mo1 71.4(2) no
C5 C6 H6 126.0 no
C7 C6 Mo1 74.5(2) no
C7 C6 C5 107.9(4) no
C7 C6 H6 126.0 no
Mo1 C7 H7 121.9 no
C6 C7 Mo1 71.2(2) no
C6 C7 H7 125.9 no
C6 C7 C8 108.1(4) no
C8 C7 Mo1 72.7(2) no
C8 C7 H7 125.9 no
Mo1 C8 H8 121.4 no
C7 C8 Mo1 73.0(2) no
C7 C8 H8 125.7 no
C9 C8 Mo1 71.5(2) no
C9 C8 C7 108.6(4) no
C9 C8 H8 125.7 no
Mo1 C9 H9 120.4 no
C5 C9 Mo1 71.2(2) no
C5 C9 H9 126.3 no
C8 C9 Mo1 74.0(2) no
C8 C9 C5 107.5(4) no
C8 C9 H9 126.3 no
P1 C10 H10A 109.5 no
P1 C10 H10B 109.5 no
P1 C10 H10C 109.5 no
H10A C10 H10B 109.5 no
H10A C10 H10C 109.5 no
H10B C10 H10C 109.5 no
P1 C11 H11A 109.5 no
P1 C11 H11B 109.5 no
P1 C11 H11C 109.5 no
H11A C11 H11B 109.5 no
H11A C11 H11C 109.5 no
H11B C11 H11C 109.5 no
C13 C12 P1 120.1(3) no
C17 C12 P1 120.8(3) no
C17 C12 C13 118.9(3) no
C12 C13 H13 120.0 no
C14 C13 C12 120.1(3) no
C14 C13 H13 120.0 no
C13 C14 H14 119.5 no
C15 C14 C13 121.0(4) no
C15 C14 H14 119.5 no
C14 C15 H15 120.3 no
C14 C15 C16 119.5(4) no
C16 C15 H15 120.3 no
C15 C16 H16 119.9 no
C15 C16 C17 120.2(3) no
C17 C16 H16 119.9 no
C12 C17 C16 120.3(3) no
C12 C17 H17 119.8 no
C16 C17 H17 119.8 no

loop_
_geom_bond_atom_site_label_1
_geom_bond_atom_site_label_2
_geom_bond_distance
_geom_bond_publ_flag
Mo1 P1 2.4535(9) yes
Mo1 C1 1.949(3) yes
Mo1 C2 1.973(4) yes
Mo1 C3 2.251(4) yes
Mo1 C5 2.319(4) no
Mo1 C6 2.344(3) no
Mo1 C7 2.385(4) no
Mo1 C8 2.382(4) no
Mo1 C9 2.351(3) no
P1 C10 1.822(4) no
P1 C11 1.823(4) no
P1 C12 1.819(4) no
O1 C1 1.161(4) no
O2 C2 1.153(4) no
O3 C3 1.208(4) no
C3 C4 1.525(5) no
C4 H4A 0.9800 no
C4 H4B 0.9800 no
C4 H4C 0.9800 no
C5 H5 0.9500 no
C5 C6 1.417(6) no
C5 C9 1.413(6) no
C6 H6 0.9500 no
C6 C7 1.397(6) no
C7 H7 0.9500 no
C7 C8 1.406(6) no
C8 H8 0.9500 no
C8 C9 1.403(5) no
C9 H9 0.9500 no
C10 H10A 0.9800 no
C10 H10B 0.9800 no
C10 H10C 0.9800 no
C11 H11A 0.9800 no
C11 H11B 0.9800 no
C11 H11C 0.9800 no
C12 C13 1.397(5) no
C12 C17 1.388(5) no
C13 H13 0.9500 no
C13 C14 1.388(5) no
C14 H14 0.9500 no
C14 C15 1.370(6) no
C15 H15 0.9500 no
C15 C16 1.387(6) no
C16 H16 0.9500 no
C16 C17 1.395(5) no
C17 H17 0.9500 no

loop_
_geom_hbond_atom_site_label_D
_geom_hbond_atom_site_label_H
_geom_hbond_atom_site_label_A
_geom_hbond_site_symmetry_A
_geom_hbond_distance_DH
_geom_hbond_distance_HA
_geom_hbond_distance_DA
_geom_hbond_angle_DHA
C11 H11C O3 3_644 0.98 2.45 3.344(5) 151.9
C13 H13 O3 3_644 0.95 2.36 3.275(5) 162.2

loop_
_geom_torsion_atom_site_label_1
_geom_torsion_atom_site_label_2
_geom_torsion_atom_site_label_3
_geom_torsion_atom_site_label_4
_geom_torsion
_geom_torsion_publ_flag
Mo1 P1 C12 C13 -84.0(3) no
Mo1 P1 C12 C17 90.8(3) no
Mo1 C5 C6 C7 -66.0(3) no
Mo1 C5 C9 C8 65.6(2) no
Mo1 C6 C7 C8 -63.8(3) no
Mo1 C7 C8 C9 -63.1(2) no
Mo1 C8 C9 C5 -63.7(2) no
P1 C12 C13 C14 174.4(3) no
P1 C12 C17 C16 -175.7(3) no
C5 C6 C7 Mo1 64.0(2) no
C5 C6 C7 C8 0.2(4) no
C6 C5 C9 Mo1 -65.8(3) no
C6 C5 C9 C8 -0.2(4) no
C6 C7 C8 Mo1 62.8(3) no
C6 C7 C8 C9 -0.3(4) no
C7 C8 C9 Mo1 64.1(3) no
C7 C8 C9 C5 0.3(4) no
C9 C5 C6 Mo1 66.0(2) no
C9 C5 C6 C7 0.0(4) no
C10 P1 C12 C13 150.3(3) no
C10 P1 C12 C17 -35.0(3) no
C11 P1 C12 C13 44.0(3) no
C11 P1 C12 C17 -141.2(3) no
C12 C13 C14 C15 1.1(6) no
C13 C12 C17 C16 -0.8(5) no
C13 C14 C15 C16 -0.3(6) no
C14 C15 C16 C17 -1.1(6) no
C15 C16 C17 C12 1.6(5) no
C17 C12 C13 C14 -0.5(6) no
